data_4112745
loop_
_publ_author_name
'Chien-Ming Lee'
'Chien-Hong Chen'
'Shyue-Chu Ke'
'Gene-Hsiang Lee'
'Wen-Feng Liaw'

_publ_section_title
;
 Mononuclear Nickel(III) and Nickel(II) Thiolate Complexes with
 Intramolecular S-H Proton Interacting with Both Sulfur and Nickel:
 Relevance to the [NiFe]/[NiFeSe] Hydrogenases
;
_journal_name_full 'Journal of the American Chemical Society'
_journal_page_first 8406
_journal_page_last 8412
_journal_paper_doi 10.1021/ja048568l
_journal_volume 126
_journal_year 2004
_chemical_formula_sum 'C58 H46 N Ni P3 S5'
_chemical_formula_weight 1068.88
_chemical_name_systematic
; 
 ? 
;
_space_group_IT_number 2
_symmetry_cell_setting triclinic
_symmetry_space_group_name_Hall '-P 1'
_symmetry_space_group_name_H-M 'P -1'
_atom_sites_solution_hydrogens geom
_atom_sites_solution_primary direct
_atom_sites_solution_secondary difmap
_audit_creation_method SHELXL-97
_cell_angle_alpha 88.5126(3)
_cell_angle_beta 72.4657(3)
_cell_angle_gamma 75.9386(3)
_cell_formula_units_Z 2
_cell_length_a 10.6126(1)
_cell_length_b 15.4981(1)
_cell_length_c 17.0564(1)
_cell_measurement_reflns_used all
_cell_measurement_temperature 150(1)
_cell_measurement_theta_max 27.50
_cell_measurement_theta_min 1.25
_cell_volume 2591.47(3)
_computing_cell_refinement DENZO-SMN
_computing_data_collection 'NONIUS COLLECT'
_computing_data_reduction DENZO-SMN
_computing_molecular_graphics SHELXTL
_computing_publication_material SHELXTL
_computing_structure_refinement 'SHELXL-97 (Sheldrick, 1997)'
_computing_structure_solution 'SHELXS-97 (Sheldrick, 1990)'
_diffrn_ambient_temperature 150(1)
_diffrn_measured_fraction_theta_full 0.999
_diffrn_measured_fraction_theta_max 0.999
_diffrn_measurement_device_type 'NONIUS KappaCCD'
_diffrn_measurement_method '\w scans'
_diffrn_radiation_monochromator graphite
_diffrn_radiation_source 'fine-focus sealed tube'
_diffrn_radiation_type MoK\a
_diffrn_radiation_wavelength 0.71073
_diffrn_reflns_av_R_equivalents 0.0578
_diffrn_reflns_av_sigmaI/netI 0.0538
_diffrn_reflns_limit_h_max 13
_diffrn_reflns_limit_h_min -13
_diffrn_reflns_limit_k_max 20
_diffrn_reflns_limit_k_min -20
_diffrn_reflns_limit_l_max 22
_diffrn_reflns_limit_l_min -21
_diffrn_reflns_number 44759
_diffrn_reflns_theta_full 27.50
_diffrn_reflns_theta_max 27.50
_diffrn_reflns_theta_min 1.25
_exptl_absorpt_coefficient_mu 0.708
_exptl_absorpt_correction_T_max 0.939
_exptl_absorpt_correction_T_min 0.800
_exptl_absorpt_correction_type multi-scan
_exptl_crystal_colour deep-brown
_exptl_crystal_density_diffrn 1.370
_exptl_crystal_description plate
_exptl_crystal_F_000 1108
_exptl_crystal_size_max 0.25
_exptl_crystal_size_mid 0.25
_exptl_crystal_size_min 0.10
_refine_diff_density_max 1.268
_refine_diff_density_min -0.788
_refine_diff_density_rms 0.176
_refine_ls_extinction_coef 0.0217(13)
_refine_ls_extinction_expression Fc^*^=kFc[1+0.001xFc^2^\l^3^/sin(2\q)]^-1/4^
_refine_ls_extinction_method SHELXL
_refine_ls_goodness_of_fit_ref 1.099
_refine_ls_hydrogen_treatment mixed
_refine_ls_matrix_type full
_refine_ls_number_parameters 613
_refine_ls_number_reflns 11886
_refine_ls_number_restraints 10
_refine_ls_restrained_S_all 1.149
_refine_ls_R_factor_all 0.0843
_refine_ls_R_factor_gt 0.0543
_refine_ls_shift/su_max 0.005
_refine_ls_shift/su_mean 0.000
_refine_ls_structure_factor_coef Fsqd
_refine_ls_weighting_details 'calc w=1/[\s^2^(Fo^2^)+(0.0918P)^2^+0.9797P] where P=(Fo^2^+2Fc^2^)/3'
_refine_ls_weighting_scheme calc
_refine_ls_wR_factor_gt 0.1379
_refine_ls_wR_factor_ref 0.1641
_reflns_number_gt 8650
_reflns_number_total 11886
_reflns_threshold_expression >2sigma(I)
_cod_data_source_file ja048568lsi20040311_101142.cif
_cod_data_source_block ic10017
_cod_database_code 4112745

loop_
_symmetry_equiv_pos_as_xyz
'x, y, z'
'-x, -y, -z'

loop_
_atom_site_label
_atom_site_type_symbol
_atom_site_fract_x
_atom_site_fract_y
_atom_site_fract_z
_atom_site_U_iso_or_equiv
_atom_site_adp_type
_atom_site_occupancy
_atom_site_symmetry_multiplicity
_atom_site_calc_flag
_atom_site_refinement_flags
_atom_site_disorder_assembly
_atom_site_disorder_group
Ni Ni 0.68241(4) 0.29003(3) 0.23766(2) 0.02664(14) Uani 1 1 d . . .
S1 S 0.62484(9) 0.30580(6) 0.12576(5) 0.0324(2) Uani 1 1 d . . .
S2 S 0.68976(8) 0.31637(5) 0.36295(5) 0.0319(2) Uani 1 1 d . . .
S3 S 1.00006(10) 0.20447(7) 0.07801(7) 0.0524(3) Uani 1 1 d . . .
H3A H 0.898(4) 0.214(3) 0.124(3) 0.063 Uiso 1 1 d . . .
S4 S 0.58590(9) 0.17760(6) 0.27826(5) 0.0353(2) Uani 1 1 d . A .
S5 S 0.5024(2) 0.08346(17) 0.15805(17) 0.0493(6) Uiso 0.50 1 d PD A 1
S5' S 0.7642(3) 0.05304(17) 0.13127(18) 0.0482(7) Uiso 0.50 1 d PD A 2
P1 P 0.79504(8) 0.38677(5) 0.20046(5) 0.02559(19) Uani 1 1 d . . .
C1 C 0.6862(3) 0.3962(2) 0.07702(19) 0.0287(7) Uani 1 1 d . . .
C2 C 0.6552(3) 0.4289(2) 0.0057(2) 0.0378(8) Uani 1 1 d . . .
H2A H 0.5991 0.4035 -0.0161 0.045 Uiso 1 1 calc R . .
C3 C 0.7064(4) 0.4979(2) -0.0324(2) 0.0406(8) Uani 1 1 d . . .
H3B H 0.6822 0.5212 -0.0794 0.049 Uiso 1 1 calc R . .
C4 C 0.7928(4) 0.5342(2) -0.0037(2) 0.0393(8) Uani 1 1 d . . .
H4A H 0.8297 0.5805 -0.0318 0.047 Uiso 1 1 calc R . .
C5 C 0.8245(3) 0.5021(2) 0.0664(2) 0.0344(7) Uani 1 1 d . . .
H5A H 0.8839 0.5262 0.0863 0.041 Uiso 1 1 calc R . .
C6 C 0.7696(3) 0.4347(2) 0.10755(18) 0.0275(6) Uani 1 1 d . . .
C7 C 0.7011(3) 0.4283(2) 0.36118(19) 0.0307(7) Uani 1 1 d . . .
C8 C 0.6678(4) 0.4818(3) 0.4334(2) 0.0402(8) Uani 1 1 d . . .
H8A H 0.6474 0.4563 0.4855 0.048 Uiso 1 1 calc R . .
C9 C 0.6647(4) 0.5714(3) 0.4286(2) 0.0485(10) Uani 1 1 d . . .
H9A H 0.6410 0.6067 0.4780 0.058 Uiso 1 1 calc R . .
C10 C 0.6951(4) 0.6109(3) 0.3541(2) 0.0461(9) Uani 1 1 d . . .
H10A H 0.6888 0.6730 0.3524 0.055 Uiso 1 1 calc R . .
C11 C 0.7351(4) 0.5586(2) 0.2816(2) 0.0377(8) Uani 1 1 d . . .
H11A H 0.7601 0.5845 0.2299 0.045 Uiso 1 1 calc R . .
C12 C 0.7384(3) 0.4684(2) 0.28522(19) 0.0291(7) Uani 1 1 d . . .
C13 C 1.0580(3) 0.2726(2) 0.1338(2) 0.0360(8) Uani 1 1 d . . .
C14 C 1.1982(4) 0.2463(3) 0.1251(2) 0.0448(9) Uani 1 1 d . . .
H14A H 1.2517 0.1925 0.0946 0.054 Uiso 1 1 calc R . .
C15 C 1.2592(4) 0.2964(3) 0.1598(2) 0.0478(10) Uani 1 1 d . . .
H15A H 1.3542 0.2776 0.1527 0.057 Uiso 1 1 calc R . .
C16 C 1.1836(4) 0.3735(3) 0.2045(2) 0.0453(9) Uani 1 1 d . . .
H16A H 1.2266 0.4091 0.2271 0.054 Uiso 1 1 calc R . .
C17 C 1.0441(4) 0.3998(3) 0.2170(2) 0.0373(8) Uani 1 1 d . . .
H17A H 0.9918 0.4523 0.2499 0.045 Uiso 1 1 calc R . .
C18 C 0.9792(3) 0.3502(2) 0.18174(18) 0.0298(7) Uani 1 1 d . . .
C19 C 0.6155(4) 0.1073(2) 0.1944(2) 0.0452(9) Uani 1 1 d D . .
C20 C 0.7386(9) 0.0512(6) 0.1529(6) 0.052(3) Uiso 0.50 1 d PD A 1
H20A H 0.8166 0.0473 0.1704 0.062 Uiso 0.50 1 calc PR A 1
C21 C 0.7476(10) -0.0028(6) 0.0808(6) 0.063(3) Uiso 0.50 1 d PD A 1
H21A H 0.8280 -0.0368 0.0421 0.075 Uiso 0.50 1 calc PR A 1
C22 C 0.6176(9) 0.0061(6) 0.0813(5) 0.052(2) Uiso 0.50 1 d PD A 1
H22A H 0.5919 -0.0258 0.0444 0.062 Uiso 0.50 1 calc PR A 1
C20' C 0.5081(14) 0.0900(14) 0.1727(12) 0.053(10) Uiso 0.50 1 d PD A 2
H20B H 0.4154 0.1189 0.1995 0.063 Uiso 0.50 1 calc PR A 2
C21' C 0.5511(8) 0.0225(6) 0.1040(5) 0.048(2) Uiso 0.50 1 d PD A 2
H21B H 0.4911 -0.0002 0.0835 0.058 Uiso 0.50 1 calc PR A 2
C22' C 0.6890(9) -0.0021(5) 0.0747(5) 0.0452(18) Uiso 0.50 1 d PD A 2
H22B H 0.7390 -0.0436 0.0296 0.054 Uiso 0.50 1 calc PR A 2
P2 P 0.74811(8) 0.15206(5) 0.68512(5) 0.02737(19) Uani 1 1 d . . .
P3 P 0.90497(8) 0.28940(5) 0.63202(5) 0.02638(19) Uani 1 1 d . . .
N1 N 0.7906(3) 0.23676(17) 0.64423(16) 0.0308(6) Uani 1 1 d . . .
C23 C 0.8922(4) 0.0572(2) 0.6685(2) 0.0331(7) Uani 1 1 d . . .
C24 C 0.9929(4) 0.0489(2) 0.5928(2) 0.0383(8) Uani 1 1 d . . .
H24A H 0.9793 0.0893 0.5515 0.046 Uiso 1 1 calc R . .
C25 C 1.1136(4) -0.0179(2) 0.5768(3) 0.0486(10) Uani 1 1 d . . .
H25A H 1.1821 -0.0230 0.5251 0.058 Uiso 1 1 calc R . .
C26 C 1.1321(5) -0.0759(3) 0.6362(3) 0.0598(12) Uani 1 1 d . . .
H26A H 1.2155 -0.1201 0.6262 0.072 Uiso 1 1 calc R . .
C27 C 1.0322(5) -0.0716(3) 0.7103(3) 0.0639(13) Uani 1 1 d . . .
H27A H 1.0456 -0.1141 0.7500 0.077 Uiso 1 1 calc R . .
C28 C 0.9096(5) -0.0042(2) 0.7277(3) 0.0517(10) Uani 1 1 d . . .
H28A H 0.8404 -0.0008 0.7789 0.062 Uiso 1 1 calc R . .
C29 C 0.6633(4) 0.1719(2) 0.7934(2) 0.0355(8) Uani 1 1 d . . .
C30 C 0.7386(4) 0.1713(3) 0.8476(2) 0.0426(9) Uani 1 1 d . . .
H30A H 0.8354 0.1538 0.8280 0.051 Uiso 1 1 calc R . .
C31 C 0.6729(5) 0.1963(3) 0.9300(2) 0.0541(11) Uani 1 1 d . . .
H31A H 0.7246 0.1954 0.9670 0.065 Uiso 1 1 calc R . .
C32 C 0.5339(5) 0.2220(4) 0.9581(3) 0.0685(15) Uani 1 1 d . . .
H32A H 0.4892 0.2390 1.0147 0.082 Uiso 1 1 calc R . .
C33 C 0.4583(5) 0.2236(4) 0.9053(3) 0.0735(16) Uani 1 1 d . . .
H33A H 0.3616 0.2420 0.9254 0.088 Uiso 1 1 calc R . .
C34 C 0.5221(4) 0.1984(3) 0.8225(2) 0.0552(11) Uani 1 1 d . . .
H34A H 0.4694 0.1994 0.7861 0.066 Uiso 1 1 calc R . .
C35 C 0.6304(3) 0.1275(2) 0.63743(19) 0.0291(7) Uani 1 1 d . . .
C36 C 0.5721(4) 0.0564(2) 0.6615(2) 0.0381(8) Uani 1 1 d . . .
H36A H 0.5945 0.0202 0.7036 0.046 Uiso 1 1 calc R . .
C37 C 0.4814(4) 0.0380(2) 0.6247(2) 0.0400(8) Uani 1 1 d . . .
H37A H 0.4409 -0.0104 0.6416 0.048 Uiso 1 1 calc R . .
C38 C 0.4497(3) 0.0905(2) 0.5628(2) 0.0355(7) Uani 1 1 d . . .
H38A H 0.3870 0.0782 0.5376 0.043 Uiso 1 1 calc R . .
C39 C 0.5091(4) 0.1605(2) 0.5379(2) 0.0380(8) Uani 1 1 d . . .
H39A H 0.4884 0.1956 0.4948 0.046 Uiso 1 1 calc R . .
C40 C 0.5990(3) 0.1799(2) 0.5754(2) 0.0319(7) Uani 1 1 d . . .
H40A H 0.6388 0.2287 0.5587 0.038 Uiso 1 1 calc R . .
C41 C 0.8238(3) 0.4055(2) 0.63569(19) 0.0284(7) Uani 1 1 d . . .
C42 C 0.6833(3) 0.4343(2) 0.6718(2) 0.0355(7) Uani 1 1 d . . .
H42A H 0.6317 0.3926 0.6952 0.043 Uiso 1 1 calc R . .
C43 C 0.6189(4) 0.5238(2) 0.6734(2) 0.0393(8) Uani 1 1 d . . .
H43A H 0.5231 0.5435 0.6985 0.047 Uiso 1 1 calc R . .
C44 C 0.6931(4) 0.5839(2) 0.6388(2) 0.0386(8) Uani 1 1 d . . .
H44A H 0.6483 0.6451 0.6394 0.046 Uiso 1 1 calc R . .
C45 C 0.8328(4) 0.5558(2) 0.6030(2) 0.0408(8) Uani 1 1 d . . .
H45A H 0.8838 0.5977 0.5792 0.049 Uiso 1 1 calc R . .
C46 C 0.8983(3) 0.4665(2) 0.6017(2) 0.0351(7) Uani 1 1 d . . .
H46A H 0.9943 0.4473 0.5776 0.042 Uiso 1 1 calc R . .
C47 C 1.0241(3) 0.2621(2) 0.53058(19) 0.0273(6) Uani 1 1 d . . .
C48 C 0.9668(4) 0.2621(2) 0.4669(2) 0.0351(7) Uani 1 1 d . . .
H48A H 0.8705 0.2794 0.4785 0.042 Uiso 1 1 calc R . .
C49 C 1.0490(4) 0.2372(2) 0.3870(2) 0.0396(8) Uani 1 1 d . . .
H49A H 1.0095 0.2385 0.3437 0.047 Uiso 1 1 calc R . .
C50 C 1.1888(4) 0.2104(2) 0.3705(2) 0.0387(8) Uani 1 1 d . . .
H50A H 1.2453 0.1916 0.3160 0.046 Uiso 1 1 calc R . .
C51 C 1.2470(3) 0.2106(2) 0.4329(2) 0.0354(7) Uani 1 1 d . . .
H51A H 1.3432 0.1921 0.4210 0.042 Uiso 1 1 calc R . .
C52 C 1.1656(3) 0.2378(2) 0.5125(2) 0.0316(7) Uani 1 1 d . . .
H52A H 1.2061 0.2399 0.5549 0.038 Uiso 1 1 calc R . .
C53 C 0.9917(3) 0.2718(2) 0.70959(19) 0.0292(7) Uani 1 1 d . . .
C54 C 0.9477(4) 0.3325(2) 0.7768(2) 0.0366(8) Uani 1 1 d . . .
H54A H 0.8815 0.3865 0.7777 0.044 Uiso 1 1 calc R . .
C55 C 1.0005(4) 0.3144(3) 0.8424(2) 0.0461(9) Uani 1 1 d . . .
H55A H 0.9689 0.3554 0.8887 0.055 Uiso 1 1 calc R . .
C56 C 1.0988(4) 0.2369(3) 0.8402(2) 0.0473(9) Uani 1 1 d . . .
H56A H 1.1360 0.2250 0.8847 0.057 Uiso 1 1 calc R . .
C57 C 1.1436(4) 0.1762(3) 0.7734(2) 0.0435(9) Uani 1 1 d . . .
H57A H 1.2113 0.1230 0.7722 0.052 Uiso 1 1 calc R . .
C58 C 1.0901(3) 0.1929(2) 0.7090(2) 0.0349(7) Uani 1 1 d . . .
H58A H 1.1202 0.1507 0.6637 0.042 Uiso 1 1 calc R . .

loop_
_atom_site_aniso_label
_atom_site_aniso_U_11
_atom_site_aniso_U_22
_atom_site_aniso_U_33
_atom_site_aniso_U_23
_atom_site_aniso_U_13
_atom_site_aniso_U_12
Ni 0.0269(2) 0.0293(2) 0.0261(2) 0.00417(16) -0.00976(17) -0.00948(17)
S1 0.0361(5) 0.0405(5) 0.0286(4) 0.0060(3) -0.0148(3) -0.0183(4)
S2 0.0339(4) 0.0361(4) 0.0264(4) 0.0047(3) -0.0110(3) -0.0080(3)
S3 0.0381(5) 0.0573(6) 0.0541(6) -0.0189(5) -0.0053(5) -0.0063(5)
S4 0.0397(5) 0.0339(4) 0.0340(4) 0.0064(3) -0.0091(4) -0.0151(4)
P1 0.0251(4) 0.0305(4) 0.0228(4) 0.0015(3) -0.0078(3) -0.0093(3)
C1 0.0261(16) 0.0331(16) 0.0257(15) 0.0030(13) -0.0079(13) -0.0049(13)
C2 0.0340(18) 0.047(2) 0.0355(18) 0.0074(15) -0.0151(15) -0.0114(16)
C3 0.043(2) 0.050(2) 0.0325(18) 0.0155(16) -0.0166(16) -0.0116(17)
C4 0.0386(19) 0.0390(18) 0.0380(19) 0.0133(15) -0.0087(15) -0.0102(15)
C5 0.0332(18) 0.0369(18) 0.0338(18) 0.0037(14) -0.0092(14) -0.0116(14)
C6 0.0251(15) 0.0310(16) 0.0251(15) 0.0025(12) -0.0074(12) -0.0049(13)
C7 0.0261(16) 0.0379(17) 0.0290(16) -0.0007(13) -0.0102(13) -0.0067(13)
C8 0.041(2) 0.050(2) 0.0276(17) -0.0055(15) -0.0097(15) -0.0083(17)
C9 0.054(2) 0.051(2) 0.041(2) -0.0142(17) -0.0144(18) -0.0105(19)
C10 0.051(2) 0.040(2) 0.049(2) -0.0077(17) -0.0148(18) -0.0142(17)
C11 0.0394(19) 0.0383(18) 0.0361(18) -0.0021(15) -0.0079(15) -0.0150(15)
C12 0.0270(16) 0.0360(17) 0.0256(16) -0.0030(13) -0.0070(13) -0.0108(13)
C13 0.0307(17) 0.048(2) 0.0283(17) 0.0064(15) -0.0073(14) -0.0099(15)
C14 0.0271(18) 0.057(2) 0.040(2) 0.0055(17) -0.0025(15) -0.0018(16)
C15 0.0264(18) 0.080(3) 0.039(2) 0.022(2) -0.0108(16) -0.0172(19)
C16 0.038(2) 0.074(3) 0.0342(19) 0.0155(18) -0.0177(16) -0.026(2)
C17 0.0352(19) 0.053(2) 0.0302(17) 0.0059(15) -0.0132(15) -0.0186(16)
C18 0.0280(16) 0.0418(18) 0.0224(15) 0.0085(13) -0.0091(13) -0.0124(14)
C19 0.068(3) 0.0321(18) 0.040(2) 0.0099(15) -0.0168(19) -0.0204(18)
P2 0.0304(4) 0.0279(4) 0.0240(4) 0.0010(3) -0.0080(3) -0.0079(3)
P3 0.0236(4) 0.0276(4) 0.0277(4) 0.0019(3) -0.0083(3) -0.0052(3)
N1 0.0290(14) 0.0312(14) 0.0337(14) 0.0042(11) -0.0114(12) -0.0077(11)
C23 0.0418(19) 0.0263(16) 0.0347(17) 0.0004(13) -0.0192(15) -0.0054(14)
C24 0.0399(19) 0.0343(18) 0.0414(19) -0.0035(15) -0.0169(16) -0.0041(15)
C25 0.042(2) 0.039(2) 0.061(3) -0.0166(18) -0.0182(19) 0.0024(17)
C26 0.067(3) 0.043(2) 0.072(3) -0.016(2) -0.043(3) 0.010(2)
C27 0.096(4) 0.037(2) 0.069(3) 0.004(2) -0.056(3) 0.005(2)
C28 0.078(3) 0.036(2) 0.045(2) 0.0062(16) -0.031(2) -0.0063(19)
C29 0.042(2) 0.0373(18) 0.0276(16) -0.0026(14) -0.0053(14) -0.0167(16)
C30 0.048(2) 0.050(2) 0.0320(18) -0.0020(16) -0.0098(16) -0.0189(18)
C31 0.067(3) 0.075(3) 0.0288(19) -0.0052(18) -0.0115(18) -0.037(2)
C32 0.069(3) 0.105(4) 0.033(2) -0.023(2) 0.005(2) -0.046(3)
C33 0.046(2) 0.123(4) 0.048(3) -0.034(3) 0.005(2) -0.034(3)
C34 0.043(2) 0.084(3) 0.039(2) -0.017(2) -0.0035(17) -0.024(2)
C35 0.0319(17) 0.0289(16) 0.0252(15) -0.0018(12) -0.0079(13) -0.0058(13)
C36 0.051(2) 0.0348(18) 0.0346(18) 0.0080(14) -0.0174(16) -0.0173(16)
C37 0.048(2) 0.0371(18) 0.0405(19) -0.0006(15) -0.0152(17) -0.0194(16)
C38 0.0339(18) 0.0329(17) 0.0413(19) -0.0079(14) -0.0152(15) -0.0057(14)
C39 0.0362(19) 0.0377(18) 0.043(2) 0.0042(15) -0.0194(16) -0.0062(15)
C40 0.0298(17) 0.0296(16) 0.0365(18) 0.0040(13) -0.0104(14) -0.0074(13)
C41 0.0267(16) 0.0297(16) 0.0279(16) 0.0004(12) -0.0092(13) -0.0041(13)
C42 0.0284(17) 0.0337(17) 0.045(2) 0.0019(15) -0.0131(15) -0.0067(14)
C43 0.0295(18) 0.0346(18) 0.055(2) -0.0034(16) -0.0196(16) -0.0002(14)
C44 0.044(2) 0.0285(17) 0.0411(19) -0.0026(14) -0.0155(16) -0.0012(15)
C45 0.049(2) 0.0292(17) 0.0388(19) 0.0024(14) -0.0035(16) -0.0122(16)
C46 0.0315(17) 0.0333(17) 0.0361(18) -0.0014(14) -0.0029(14) -0.0090(14)
C47 0.0285(16) 0.0265(15) 0.0274(15) 0.0019(12) -0.0098(13) -0.0060(13)
C48 0.0343(18) 0.0435(19) 0.0316(17) 0.0082(14) -0.0143(14) -0.0122(15)
C49 0.049(2) 0.044(2) 0.0322(18) 0.0062(15) -0.0187(16) -0.0157(17)
C50 0.046(2) 0.0373(18) 0.0285(17) 0.0018(14) -0.0073(15) -0.0083(16)
C51 0.0305(17) 0.0363(18) 0.0339(18) 0.0046(14) -0.0072(14) -0.0016(14)
C52 0.0296(17) 0.0345(17) 0.0309(17) 0.0052(13) -0.0114(14) -0.0058(14)
C53 0.0278(16) 0.0354(17) 0.0260(16) 0.0041(13) -0.0082(13) -0.0113(13)
C54 0.0333(18) 0.0411(19) 0.0353(18) -0.0028(15) -0.0104(15) -0.0083(15)
C55 0.049(2) 0.060(2) 0.0330(19) -0.0074(17) -0.0139(17) -0.0166(19)
C56 0.046(2) 0.070(3) 0.0339(19) 0.0098(18) -0.0216(17) -0.019(2)
C57 0.039(2) 0.052(2) 0.039(2) 0.0087(17) -0.0155(16) -0.0062(17)
C58 0.0322(18) 0.0404(19) 0.0310(17) 0.0025(14) -0.0104(14) -0.0062(15)

loop_
_atom_type_symbol
_atom_type_description
_atom_type_scat_dispersion_real
_atom_type_scat_dispersion_imag
_atom_type_scat_source
C C 0.0033 0.0016 'International Tables Vol C Tables 4.2.6.8 and 6.1.1.4'
H H 0.0000 0.0000 'International Tables Vol C Tables 4.2.6.8 and 6.1.1.4'
N N 0.0061 0.0033 'International Tables Vol C Tables 4.2.6.8 and 6.1.1.4'
P P 0.1023 0.0942 'International Tables Vol C Tables 4.2.6.8 and 6.1.1.4'
S S 0.1246 0.1234 'International Tables Vol C Tables 4.2.6.8 and 6.1.1.4'
Ni Ni 0.3393 1.1124 'International Tables Vol C Tables 4.2.6.8 and 6.1.1.4'

loop_
_geom_angle_atom_site_label_1
_geom_angle_atom_site_label_2
_geom_angle_atom_site_label_3
_geom_angle
P1 Ni S1 89.41(3)
P1 Ni S2 85.97(3)
S1 Ni S2 160.95(4)
P1 Ni S4 173.32(4)
S1 Ni S4 94.43(3)
S2 Ni S4 92.08(3)
C1 S1 Ni 106.15(11)
C7 S2 Ni 102.86(11)
C19 S4 Ni 109.45(12)
C19 S5 C22 96.1(4)
C19 S5' C22' 93.5(3)
C6 P1 C12 112.41(15)
C6 P1 C18 106.66(14)
C12 P1 C18 103.92(15)
C6 P1 Ni 110.38(11)
C12 P1 Ni 106.49(10)
C18 P1 Ni 116.93(11)
C6 C1 C2 118.8(3)
C6 C1 S1 120.6(2)
C2 C1 S1 120.6(3)
C3 C2 C1 119.8(3)
C2 C3 C4 121.4(3)
C5 C4 C3 119.3(3)
C4 C5 C6 120.1(3)
C5 C6 C1 120.5(3)
C5 C6 P1 126.6(2)
C1 C6 P1 112.9(2)
C8 C7 C12 117.5(3)
C8 C7 S2 122.6(3)
C12 C7 S2 119.8(2)
C9 C8 C7 120.2(3)
C10 C9 C8 121.8(3)
C9 C10 C11 119.2(4)
C10 C11 C12 119.7(3)
C11 C12 C7 121.4(3)
C11 C12 P1 127.7(3)
C7 C12 P1 110.9(2)
C18 C13 C14 118.7(3)
C18 C13 S3 126.3(3)
C14 C13 S3 115.0(3)
C15 C14 C13 121.4(4)
C16 C15 C14 120.1(3)
C15 C16 C17 120.1(4)
C16 C17 C18 121.0(4)
C17 C18 C13 118.6(3)
C17 C18 P1 119.5(3)
C13 C18 P1 121.8(2)
C20 C19 C20' 112.5(8)
C20 C19 S5 106.6(5)
C20' C19 S5 6.9(7)
C20 C19 S5' 10.4(5)
C20' C19 S5' 111.4(7)
S5 C19 S5' 105.0(2)
C20 C19 S4 125.7(5)
C20' C19 S4 120.7(6)
S5 C19 S4 127.1(3)
S5' C19 S4 127.9(3)
C19 C20 C21 118.9(8)
C22 C21 C20 105.6(8)
C21 C22 S5 111.9(6)
C19 C20' C21' 113.7(11)
C22' C21' C20' 109.8(8)
C21' C22' S5' 111.4(6)
N1 P2 C29 111.87(15)
N1 P2 C35 106.59(14)
C29 P2 C35 108.17(15)
N1 P2 C23 111.99(15)
C29 P2 C23 109.16(16)
C35 P2 C23 108.91(15)
N1 P3 C41 107.20(14)
N1 P3 C47 109.08(14)
C41 P3 C47 106.75(14)
N1 P3 C53 114.31(14)
C41 P3 C53 108.11(15)
C47 P3 C53 111.04(14)
P2 N1 P3 141.18(19)
C28 C23 C24 119.5(3)
C28 C23 P2 123.8(3)
C24 C23 P2 116.6(2)
C23 C24 C25 120.8(4)
C26 C25 C24 119.3(4)
C25 C26 C27 121.2(4)
C26 C27 C28 120.2(4)
C23 C28 C27 118.8(4)
C34 C29 C30 119.4(3)
C34 C29 P2 120.1(3)
C30 C29 P2 120.0(3)
C31 C30 C29 120.2(4)
C32 C31 C30 120.0(4)
C31 C32 C33 120.5(4)
C32 C33 C34 120.4(4)
C29 C34 C33 119.5(4)
C36 C35 C40 120.1(3)
C36 C35 P2 120.6(2)
C40 C35 P2 119.4(2)
C37 C36 C35 120.2(3)
C36 C37 C38 119.8(3)
C39 C38 C37 120.1(3)
C38 C39 C40 120.4(3)
C35 C40 C39 119.5(3)
C46 C41 C42 119.8(3)
C46 C41 P3 120.9(2)
C42 C41 P3 119.4(2)
C43 C42 C41 119.9(3)
C44 C43 C42 120.1(3)
C43 C44 C45 120.2(3)
C44 C45 C46 120.0(3)
C41 C46 C45 119.9(3)
C52 C47 C48 119.2(3)
C52 C47 P3 125.1(2)
C48 C47 P3 115.7(2)
C49 C48 C47 120.5(3)
C50 C49 C48 119.7(3)
C49 C50 C51 120.4(3)
C50 C51 C52 120.2(3)
C51 C52 C47 119.9(3)
C54 C53 C58 119.1(3)
C54 C53 P3 119.2(3)
C58 C53 P3 121.2(2)
C55 C54 C53 120.2(3)
C56 C55 C54 119.9(3)
C55 C56 C57 120.2(3)
C58 C57 C56 120.2(4)
C57 C58 C53 120.4(3)

loop_
_geom_bond_atom_site_label_1
_geom_bond_atom_site_label_2
_geom_bond_distance
Ni P1 2.1080(8)
Ni S1 2.1637(9)
Ni S2 2.2137(9)
Ni S4 2.2230(9)
S1 C1 1.770(3)
S2 C7 1.766(3)
S3 C13 1.766(4)
S4 C19 1.725(4)
S5 C19 1.624(5)
S5 C22 1.746(8)
S5' C19 1.653(5)
S5' C22' 1.770(7)
P1 C6 1.798(3)
P1 C12 1.803(3)
P1 C18 1.827(3)
C1 C6 1.400(4)
C1 C2 1.404(5)
C2 C3 1.376(5)
C3 C4 1.391(5)
C4 C5 1.384(5)
C5 C6 1.392(4)
C7 C8 1.406(5)
C7 C12 1.411(4)
C8 C9 1.381(5)
C9 C10 1.378(6)
C10 C11 1.390(5)
C11 C12 1.391(5)
C13 C18 1.402(5)
C13 C14 1.407(5)
C14 C15 1.367(6)
C15 C16 1.366(6)
C16 C17 1.387(5)
C17 C18 1.399(5)
C19 C20 1.373(8)
C19 C20' 1.384(10)
C20 C21 1.471(9)
C21 C22 1.350(9)
C20' C21' 1.479(10)
C21' C22' 1.355(8)
P2 N1 1.569(3)
P2 C29 1.792(3)
P2 C35 1.797(3)
P2 C23 1.802(3)
P3 N1 1.582(3)
P3 C41 1.790(3)
P3 C47 1.798(3)
P3 C53 1.807(3)
C23 C28 1.390(5)
C23 C24 1.392(5)
C24 C25 1.395(5)
C25 C26 1.364(6)
C26 C27 1.374(7)
C27 C28 1.412(6)
C29 C34 1.387(5)
C29 C30 1.391(5)
C30 C31 1.385(5)
C31 C32 1.365(6)
C32 C33 1.372(7)
C33 C34 1.388(6)
C35 C36 1.385(5)
C35 C40 1.389(4)
C36 C37 1.383(5)
C37 C38 1.387(5)
C38 C39 1.379(5)
C39 C40 1.389(5)
C41 C46 1.383(4)
C41 C42 1.392(4)
C42 C43 1.386(5)
C43 C44 1.373(5)
C44 C45 1.384(5)
C45 C46 1.387(5)
C47 C52 1.394(4)
C47 C48 1.396(4)
C48 C49 1.384(5)
C49 C50 1.381(5)
C50 C51 1.382(5)
C51 C52 1.384(5)
C53 C54 1.391(5)
C53 C58 1.400(5)
C54 C55 1.389(5)
C55 C56 1.380(6)
C56 C57 1.385(5)
C57 C58 1.373(5)
